data_2017466
loop_
_publ_author_name
'Quiroga, Jairo'
'Portilla, Jaime'
'Cobo, Justo'
'Glidewell, Christopher'

_publ_section_title
;A simple hydrogen-bonded chain in
 (3<i>Z</i>)-3-{1-[(5-phenyl-1<i>H</i>-pyrazol-3-yl)amino]ethylidene}-4,5-dihydrofuran-2(3<i>H</i>)-one,
 and a hydrogen-bonded ribbon of centrosymmetric rings in the self-assembled
 adduct
 (3<i>Z</i>)-3-{1-[(5-methyl-1<i>H</i>-pyrazol-3-yl)amino]ethylidene}-4,5-dihydrofuran-2(3<i>H</i>)-one--6-(2-hydroxyethyl)-2,5-dimethylpyrazolo[1,5-<i>a</i>]pyrimidin-7(4<i>H</i>)-one
 (1/1)
;
_journal_coeditor_code FA3210
_journal_issue 1
_journal_name_full 'Acta Crystallographica Section C'
_journal_page_first o25
_journal_page_last o28
_journal_paper_doi 10.1107/S0108270109052846
_journal_volume 66
_journal_year 2010
_chemical_formula_iupac 'C15 H15 N3 O2'
_chemical_formula_moiety 'C15 H15 N3 O2'
_chemical_formula_sum 'C15 H15 N3 O2'
_chemical_formula_weight 269.30
_chemical_name_systematic
;
(3<i>Z</i>)-3-{1-[(5-phenyl-1<i>H</i>-pyrazol-3-yl)amino]ethylidene}-4,5-
dihydrofuran-2(3<i>H</i>)-one
;
_space_group_IT_number 14
_symmetry_cell_setting monoclinic
_symmetry_space_group_name_Hall '-P 2ybc'
_symmetry_space_group_name_H-M 'P 1 21/c 1'
_atom_sites_solution_hydrogens geom
_atom_sites_solution_primary direct
_atom_sites_solution_secondary difmap
_cell_angle_alpha 90.00
_cell_angle_beta 99.883(9)
_cell_angle_gamma 90.00
_cell_formula_units_Z 4
_cell_length_a 10.4969(17)
_cell_length_b 9.8550(9)
_cell_length_c 12.6739(16)
_cell_measurement_reflns_used 2536
_cell_measurement_temperature 120(2)
_cell_measurement_theta_max 26.05
_cell_measurement_theta_min 3.26
_cell_volume 1291.6(3)
_computing_cell_refinement 'DIRAX/LSQ (Duisenberg <i>et al.</i>,  2000)'
_computing_data_collection 'COLLECT (Nonius, 1999)'
_computing_data_reduction 'EVALCCD (Duisenberg <i>et al.</i>,  2003)'
_computing_molecular_graphics 'PLATON (Spek, 2009)'
_computing_publication_material
;
SHELXL97 (Sheldrick, 2008) and PLATON (Spek, 2009)
;
_computing_structure_refinement 'SHELXL97 (Sheldrick, 2008)'
_computing_structure_solution 'SIR2004 (Burla <i>et al.</i>,  2005)'
_diffrn_ambient_temperature 120(2)
_diffrn_detector_area_resol_mean 9.091
_diffrn_measured_fraction_theta_full 0.998
_diffrn_measured_fraction_theta_max 0.998
_diffrn_measurement_device_type 'Bruker Nonius KappaCCD area-detector'
_diffrn_measurement_method '\f and \w scans'
_diffrn_radiation_monochromator graphite
_diffrn_radiation_source 'Bruker Nonius FR591 rotating anode'
_diffrn_radiation_type 'Mo K\a'
_diffrn_radiation_wavelength 0.71073
_diffrn_reflns_av_R_equivalents 0.0563
_diffrn_reflns_av_sigmaI/netI 0.0380
_diffrn_reflns_limit_h_max 12
_diffrn_reflns_limit_h_min -12
_diffrn_reflns_limit_k_max 12
_diffrn_reflns_limit_k_min -11
_diffrn_reflns_limit_l_max 15
_diffrn_reflns_limit_l_min -15
_diffrn_reflns_number 19109
_diffrn_reflns_theta_full 26.05
_diffrn_reflns_theta_max 26.05
_diffrn_reflns_theta_min 3.26
_diffrn_standards_decay_% 0
_diffrn_standards_interval_count 0
_diffrn_standards_interval_time 0
_diffrn_standards_number 0
_exptl_absorpt_coefficient_mu 0.095
_exptl_absorpt_correction_T_max 0.987
_exptl_absorpt_correction_T_min 0.964
_exptl_absorpt_correction_type multi-scan
_exptl_absorpt_process_details '(SADABS; Sheldrick, 2003)'
_exptl_crystal_colour colourless
_exptl_crystal_density_diffrn 1.385
_exptl_crystal_density_method 'not measured'
_exptl_crystal_description block
_exptl_crystal_F_000 568
_exptl_crystal_size_max 0.39
_exptl_crystal_size_mid 0.25
_exptl_crystal_size_min 0.14
_refine_diff_density_max 0.216
_refine_diff_density_min -0.255
_refine_ls_extinction_method none
_refine_ls_goodness_of_fit_ref 1.065
_refine_ls_hydrogen_treatment constr
_refine_ls_matrix_type full
_refine_ls_number_parameters 182
_refine_ls_number_reflns 2536
_refine_ls_number_restraints 0
_refine_ls_restrained_S_all 1.065
_refine_ls_R_factor_all 0.0906
_refine_ls_R_factor_gt 0.0481
_refine_ls_shift/su_max 0.001
_refine_ls_shift/su_mean 0.000
_refine_ls_structure_factor_coef Fsqd
_refine_ls_weighting_details 'w = 1/[\s^2^(Fo^2^)+(0.0499P)^2^+0.7664P] where P=(Fo^2^+2Fc^2^)/3'
_refine_ls_weighting_scheme calc
_refine_ls_wR_factor_gt 0.1064
_refine_ls_wR_factor_ref 0.1277
_reflns_number_gt 1704
_reflns_number_total 2536
_reflns_threshold_expression I>2\s(I)
_cod_data_source_file fa3210.cif
_cod_data_source_block I
_cod_original_sg_symbol_H-M 'P 21/c'
_cod_database_code 2017466
_cod_database_fobs_code 2017466

loop_
_symmetry_equiv_pos_as_xyz
'x, y, z'
'-x, y+1/2, -z+1/2'
'-x, -y, -z'
'x, -y-1/2, z-1/2'

loop_
_atom_site_type_symbol
_atom_site_label
_atom_site_fract_x
_atom_site_fract_y
_atom_site_fract_z
_atom_site_U_iso_or_equiv
_atom_site_adp_type
_atom_site_calc_flag
_atom_site_refinement_flags
_atom_site_occupancy
_atom_site_disorder_assembly
_atom_site_disorder_group
O O1 0.24565(15) 0.99120(16) 0.48162(13) 0.0398(4) Uani d . 1 . .
C C2 0.3290(2) 0.8906(2) 0.51543(18) 0.0321(5) Uani d . 1 . .
C C3 0.40566(19) 0.8586(2) 0.43747(16) 0.0269(5) Uani d . 1 . .
C C4 0.3659(2) 0.9450(2) 0.34120(18) 0.0363(6) Uani d . 1 . .
H H4A 0.3342 0.8894 0.2770 0.044 Uiso calc R 1 . .
H H4B 0.4382 1.0029 0.3269 0.044 Uiso calc R 1 . .
C C5 0.2574(2) 1.0299(2) 0.37378(19) 0.0377(6) Uani d . 1 . .
H H5A 0.2780 1.1277 0.3710 0.045 Uiso calc R 1 . .
H H5B 0.1751 1.0126 0.3244 0.045 Uiso calc R 1 . .
O O2 0.33004(15) 0.84051(17) 0.60463(12) 0.0397(4) Uani d . 1 . .
C C6 0.50234(19) 0.7638(2) 0.45348(16) 0.0260(5) Uani d . 1 . .
C C61 0.5851(2) 0.7370(2) 0.37190(17) 0.0320(5) Uani d . 1 . .
H H61A 0.6753 0.7580 0.4020 0.048 Uiso calc R 1 . .
H H61B 0.5568 0.7941 0.3089 0.048 Uiso calc R 1 . .
H H61C 0.5778 0.6412 0.3509 0.048 Uiso calc R 1 . .
N N7 0.52487(16) 0.69449(18) 0.54559(14) 0.0298(4) Uani d . 1 . .
H H7 0.4737 0.7167 0.5910 0.036 Uiso calc R 1 . .
N N11 0.69552(16) 0.45224(18) 0.69836(13) 0.0291(4) Uani d . 1 . .
H H11 0.7092 0.4029 0.7571 0.035 Uiso calc R 1 . .
N N12 0.59966(17) 0.54334(18) 0.67646(14) 0.0305(4) Uani d . 1 . .
C C13 0.61353(19) 0.5946(2) 0.58251(16) 0.0267(5) Uani d . 1 . .
C C14 0.71760(19) 0.5361(2) 0.54421(16) 0.0275(5) Uani d . 1 . .
H H14 0.7470 0.5555 0.4790 0.033 Uiso calc R 1 . .
C C15 0.76826(19) 0.4442(2) 0.62139(16) 0.0257(5) Uani d . 1 . .
C C51 0.87557(19) 0.3499(2) 0.62863(16) 0.0267(5) Uani d . 1 . .
C C52 0.9272(2) 0.3170(2) 0.53853(18) 0.0344(6) Uani d . 1 . .
H H52 0.8947 0.3597 0.4722 0.041 Uiso calc R 1 . .
C C53 1.0251(2) 0.2229(2) 0.54399(19) 0.0392(6) Uani d . 1 . .
H H53 1.0586 0.2004 0.4812 0.047 Uiso calc R 1 . .
C C54 1.0744(2) 0.1618(2) 0.63896(19) 0.0366(6) Uani d . 1 . .
H H54 1.1417 0.0966 0.6423 0.044 Uiso calc R 1 . .
C C55 1.0261(2) 0.1953(2) 0.72947(18) 0.0375(6) Uani d . 1 . .
H H55 1.0606 0.1540 0.7960 0.045 Uiso calc R 1 . .
C C56 0.9278(2) 0.2888(2) 0.72418(17) 0.0343(5) Uani d . 1 . .
H H56 0.8953 0.3116 0.7874 0.041 Uiso calc R 1 . .

loop_
_atom_site_aniso_label
_atom_site_aniso_U_11
_atom_site_aniso_U_22
_atom_site_aniso_U_33
_atom_site_aniso_U_12
_atom_site_aniso_U_13
_atom_site_aniso_U_23
O1 0.0343(9) 0.0378(9) 0.0484(10) 0.0083(8) 0.0103(7) -0.0040(8)
C2 0.0293(12) 0.0279(12) 0.0387(14) -0.0009(10) 0.0046(10) -0.0060(10)
C3 0.0265(11) 0.0250(11) 0.0298(12) -0.0024(9) 0.0064(9) -0.0035(9)
C4 0.0338(12) 0.0352(13) 0.0406(13) 0.0022(11) 0.0080(10) 0.0015(11)
C5 0.0306(12) 0.0302(13) 0.0513(15) 0.0017(10) 0.0037(10) -0.0027(12)
O2 0.0406(9) 0.0484(10) 0.0325(9) 0.0030(8) 0.0133(7) -0.0049(8)
C6 0.0259(11) 0.0249(11) 0.0275(11) -0.0052(9) 0.0055(8) -0.0035(9)
C61 0.0309(11) 0.0339(13) 0.0330(12) 0.0033(10) 0.0109(9) 0.0033(10)
N7 0.0311(10) 0.0312(10) 0.0287(10) 0.0043(8) 0.0100(8) -0.0024(8)
N11 0.0326(10) 0.0284(10) 0.0269(9) 0.0006(8) 0.0071(8) 0.0012(8)
N12 0.0338(10) 0.0301(10) 0.0288(10) 0.0004(9) 0.0087(8) -0.0023(8)
C13 0.0270(11) 0.0260(11) 0.0274(11) -0.0041(9) 0.0052(9) -0.0037(9)
C14 0.0264(11) 0.0310(12) 0.0256(11) -0.0005(10) 0.0059(9) -0.0004(9)
C15 0.0268(11) 0.0252(11) 0.0247(11) -0.0057(9) 0.0038(9) -0.0030(9)
C51 0.0250(10) 0.0244(11) 0.0303(12) -0.0032(9) 0.0037(9) 0.0005(9)
C52 0.0312(12) 0.0398(14) 0.0324(13) 0.0055(11) 0.0060(9) 0.0056(10)
C53 0.0330(12) 0.0467(15) 0.0402(13) 0.0070(11) 0.0127(10) 0.0025(12)
C54 0.0267(11) 0.0349(13) 0.0474(15) 0.0040(10) 0.0042(10) 0.0034(11)
C55 0.0372(13) 0.0360(14) 0.0363(13) 0.0039(11) -0.0021(10) 0.0064(11)
C56 0.0370(12) 0.0358(13) 0.0294(12) 0.0011(11) 0.0034(10) 0.0001(10)

loop_
_atom_type_symbol
_atom_type_description
_atom_type_scat_dispersion_real
_atom_type_scat_dispersion_imag
_atom_type_scat_source
C C 0.0033 0.0016 'International Tables Vol C Tables 4.2.6.8 and 6.1.1.4'
H H 0.0000 0.0000 'International Tables Vol C Tables 4.2.6.8 and 6.1.1.4'
N N 0.0061 0.0033 'International Tables Vol C Tables 4.2.6.8 and 6.1.1.4'
O O 0.0106 0.0060 'International Tables Vol C Tables 4.2.6.8 and 6.1.1.4'

loop_
_geom_angle_atom_site_label_1
_geom_angle_atom_site_label_2
_geom_angle_atom_site_label_3
_geom_angle_site_symmetry_1
_geom_angle_site_symmetry_3
_geom_angle
_geom_angle_publ_flag
C2 O1 C5 . . 109.89(17) ?
O2 C2 O1 . . 119.42(19) ?
O2 C2 C3 . . 129.5(2) ?
O1 C2 C3 . . 111.1(2) ?
C6 C3 C2 . . 123.1(2) ?
C6 C3 C4 . . 127.50(18) ?
C2 C3 C4 . . 109.43(18) ?
C3 C4 C5 . . 102.06(18) ?
C3 C4 H4A . . 111.4 ?
C5 C4 H4A . . 111.4 ?
C3 C4 H4B . . 111.4 ?
C5 C4 H4B . . 111.4 ?
H4A C4 H4B . . 109.2 ?
O1 C5 C4 . . 107.46(18) ?
O1 C5 H5A . . 110.2 ?
C4 C5 H5A . . 110.2 ?
O1 C5 H5B . . 110.2 ?
C4 C5 H5B . . 110.2 ?
H5A C5 H5B . . 108.5 ?
N7 C6 C3 . . 119.55(18) ?
N7 C6 C61 . . 118.72(18) ?
C3 C6 C61 . . 121.72(19) ?
C6 C61 H61A . . 109.5 ?
C6 C61 H61B . . 109.5 ?
H61A C61 H61B . . 109.5 ?
C6 C61 H61C . . 109.5 ?
H61A C61 H61C . . 109.5 ?
H61B C61 H61C . . 109.5 ?
C6 N7 C13 . . 131.88(17) ?
C6 N7 H7 . . 114.1 ?
C13 N7 H7 . . 114.1 ?
C15 N11 N12 . . 112.93(17) ?
C15 N11 H11 . . 123.5 ?
N12 N11 H11 . . 123.5 ?
C13 N12 N11 . . 104.32(16) ?
N12 C13 N7 . . 113.91(18) ?
N12 C13 C14 . . 111.62(19) ?
N7 C13 C14 . . 134.45(19) ?
C15 C14 C13 . . 104.84(18) ?
C15 C14 H14 . . 127.6 ?
C13 C14 H14 . . 127.6 ?
N11 C15 C14 . . 106.29(18) ?
N11 C15 C51 . . 121.66(18) ?
C14 C15 C51 . . 132.04(19) ?
C56 C51 C52 . . 118.0(2) ?
C56 C51 C15 . . 121.50(19) ?
C52 C51 C15 . . 120.51(19) ?
C53 C52 C51 . . 120.7(2) ?
C53 C52 H52 . . 119.6 ?
C51 C52 H52 . . 119.6 ?
C54 C53 C52 . . 120.5(2) ?
C54 C53 H53 . . 119.7 ?
C52 C53 H53 . . 119.7 ?
C53 C54 C55 . . 119.4(2) ?
C53 C54 H54 . . 120.3 ?
C55 C54 H54 . . 120.3 ?
C54 C55 C56 . . 120.2(2) ?
C54 C55 H55 . . 119.9 ?
C56 C55 H55 . . 119.9 ?
C55 C56 C51 . . 121.1(2) ?
C55 C56 H56 . . 119.4 ?
C51 C56 H56 . . 119.4 ?

loop_
_geom_bond_atom_site_label_1
_geom_bond_atom_site_label_2
_geom_bond_site_symmetry_2
_geom_bond_distance
_geom_bond_publ_flag
O1 C2 . 1.343(3) ?
O1 C5 . 1.444(3) ?
C2 O2 . 1.232(3) y
C2 C3 . 1.413(3) y
C3 C6 . 1.369(3) y
C3 C4 . 1.488(3) ?
C4 C5 . 1.527(3) ?
C4 H4A . 0.9900 ?
C4 H4B . 0.9900 ?
C5 H5A . 0.9900 ?
C5 H5B . 0.9900 ?
C6 N7 . 1.338(3) y
C6 C61 . 1.484(3) ?
C61 H61A . 0.9800 ?
C61 H61B . 0.9800 ?
C61 H61C . 0.9800 ?
N7 C13 . 1.380(3) y
N7 H7 . 0.8800 ?
N11 N12 . 1.341(2) y
N11 H11 . 0.8800 ?
N12 C13 . 1.324(3) y
C13 C14 . 1.394(3) y
C14 C15 . 1.371(3) y
C15 N11 . 1.340(2) y
C14 H14 . 0.9500 ?
C15 C51 . 1.451(3) ?
C51 C56 . 1.379(3) ?
C51 C52 . 1.384(3) ?
C52 C53 . 1.377(3) ?
C52 H52 . 0.9500 ?
C53 C54 . 1.366(3) ?
C53 H53 . 0.9500 ?
C54 C55 . 1.372(3) ?
C54 H54 . 0.9500 ?
C55 C56 . 1.376(3) ?
C55 H55 . 0.9500 ?
C56 H56 . 0.9500 ?

loop_
_geom_hbond_atom_site_label_D
_geom_hbond_atom_site_label_H
_geom_hbond_atom_site_label_A
_geom_hbond_site_symmetry_A
_geom_hbond_distance_DH
_geom_hbond_distance_HA
_geom_hbond_distance_DA
_geom_hbond_angle_DHA
_geom_hbond_publ_flag
N7 H7 O2 . 0.88 1.97 2.709(2) 141 y
N11 H11 O2 2_646 0.88 1.97 2.784(2) 154 y

loop_
_geom_torsion_atom_site_label_1
_geom_torsion_atom_site_label_2
_geom_torsion_atom_site_label_3
_geom_torsion_atom_site_label_4
_geom_torsion_site_symmetry_1
_geom_torsion_site_symmetry_2
_geom_torsion_site_symmetry_3
_geom_torsion_site_symmetry_4
_geom_torsion
_geom_torsion_publ_flag
C5 O1 C2 O2 . . . . -177.4(2) ?
C5 O1 C2 C3 . . . . 2.7(2) ?
O2 C2 C3 C6 . . . . -2.8(4) ?
O1 C2 C3 C6 . . . . 177.02(19) ?
O2 C2 C3 C4 . . . . 178.5(2) ?
O1 C2 C3 C4 . . . . -1.6(2) ?
C6 C3 C4 C5 . . . . -178.6(2) ?
C2 C3 C4 C5 . . . . -0.1(2) ?
C2 O1 C5 C4 . . . . -2.7(2) ?
C3 C4 C5 O1 . . . . 1.6(2) ?
C2 C3 C6 N7 . . . . 1.8(3) ?
C4 C3 C6 N7 . . . . -179.9(2) ?
C2 C3 C6 C61 . . . . -177.1(2) ?
C4 C3 C6 C61 . . . . 1.2(3) ?
C3 C6 N7 C13 . . . . 179.6(2) ?
C61 C6 N7 C13 . . . . -1.5(3) ?
C15 N11 N12 C13 . . . . -0.3(2) ?
N11 N12 C13 N7 . . . . -178.57(16) ?
N11 N12 C13 C14 . . . . 0.3(2) ?
C6 N7 C13 N12 . . . . -175.4(2) ?
C6 N7 C13 C14 . . . . 6.1(4) ?
N12 C13 C14 C15 . . . . -0.1(2) ?
N7 C13 C14 C15 . . . . 178.4(2) ?
N12 N11 C15 C14 . . . . 0.3(2) ?
N12 N11 C15 C51 . . . . -178.84(17) ?
C13 C14 C15 N11 . . . . -0.1(2) ?
C13 C14 C15 C51 . . . . 178.9(2) ?
N11 C15 C51 C56 . . . . -16.1(3) ?
C14 C15 C51 C56 . . . . 165.1(2) ?
N11 C15 C51 C52 . . . . 162.8(2) ?
C14 C15 C51 C52 . . . . -16.1(3) ?
C56 C51 C52 C53 . . . . 1.9(3) ?
C15 C51 C52 C53 . . . . -177.0(2) ?
C51 C52 C53 C54 . . . . -1.0(4) ?
C52 C53 C54 C55 . . . . -0.4(4) ?
C53 C54 C55 C56 . . . . 0.7(4) ?
C54 C55 C56 C51 . . . . 0.3(3) ?
C52 C51 C56 C55 . . . . -1.6(3) ?
C15 C51 C56 C55 . . . . 177.4(2) ?

loop_
_cod_related_entry_id
_cod_related_entry_database
_cod_related_entry_code
1 ChemSpider 30654207
